data_4330073
loop_
_publ_author_name
'Thomas W. Myers'
'Alexandra L. Holmes'
'Louise A. Berben'

_publ_section_title
;
 Redox Routes to Substitution of Aluminum(III): Synthesis and
 Characterization of (IP-)2AlX (IP = \a-iminopyridine, X = Cl, Me, SMe,
 S2CNMe2, C\\tbCPh, N3, SPh, NHPh)
;
_journal_name_full 'Inorganic Chemistry'
_journal_page_first 8997
_journal_page_last 9004
_journal_paper_doi 10.1021/ic301128m
_journal_volume 51
_journal_year 2012
_chemical_formula_sum 'C41 H55 Al N4 O'
_chemical_formula_weight 646.87
_chemical_name_systematic
; 
 ? 
;
_space_group_IT_number 14
_symmetry_cell_setting monoclinic
_symmetry_space_group_name_Hall '-P 2ybc'
_symmetry_space_group_name_H-M 'P 1 21/c 1'
_atom_sites_solution_hydrogens geom
_atom_sites_solution_primary direct
_atom_sites_solution_secondary difmap
_audit_creation_method SHELXL-97
_cell_angle_alpha 90.00
_cell_angle_beta 113.026(6)
_cell_angle_gamma 90.00
_cell_formula_units_Z 4
_cell_length_a 11.6055(11)
_cell_length_b 18.6657(13)
_cell_length_c 18.7325(15)
_cell_measurement_reflns_used 90
_cell_measurement_temperature 90(2)
_cell_measurement_theta_max 29.84
_cell_measurement_theta_min 2.54
_cell_volume 3734.6(6)
_computing_cell_refinement 'Bruker Duo'
_computing_data_collection 'Bruker Duo'
_computing_data_reduction 'Bruker Saint'
_computing_molecular_graphics 'Bruker Shelxtl'
_computing_publication_material 'Bruker Shelxtl'
_computing_structure_refinement 'SHELXL-97 (Sheldrick, 2008)'
_computing_structure_solution 'SHELXS-97 (Sheldrick, 2008)'
_diffrn_ambient_temperature 90(2)
_diffrn_measured_fraction_theta_full 0.966
_diffrn_measured_fraction_theta_max 0.935
_diffrn_measurement_device_type 'CCD area detector'
_diffrn_measurement_method 'phi and omega scans'
_diffrn_radiation_monochromator graphite
_diffrn_radiation_source 'fine-focus sealed tube'
_diffrn_radiation_type CuK\a
_diffrn_radiation_wavelength 1.54178
_diffrn_reflns_av_R_equivalents 0.0493
_diffrn_reflns_av_sigmaI/netI 0.0714
_diffrn_reflns_limit_h_max 14
_diffrn_reflns_limit_h_min -13
_diffrn_reflns_limit_k_max 21
_diffrn_reflns_limit_k_min -22
_diffrn_reflns_limit_l_max 21
_diffrn_reflns_limit_l_min -22
_diffrn_reflns_number 19112
_diffrn_reflns_theta_full 66.75
_diffrn_reflns_theta_max 71.79
_diffrn_reflns_theta_min 3.49
_exptl_absorpt_coefficient_mu 0.743
_exptl_absorpt_correction_T_max 0.9658
_exptl_absorpt_correction_T_min 0.8668
_exptl_absorpt_correction_type numerical
_exptl_absorpt_process_details SADABS
_exptl_crystal_colour green
_exptl_crystal_density_diffrn 1.150
_exptl_crystal_description block
_exptl_crystal_F_000 1400
_exptl_crystal_size_max 0.25
_exptl_crystal_size_mid 0.21
_exptl_crystal_size_min 0.14
_refine_diff_density_max 0.572
_refine_diff_density_min -0.421
_refine_diff_density_rms 0.065
_refine_ls_extinction_method none
_refine_ls_goodness_of_fit_ref 0.978
_refine_ls_hydrogen_treatment constr
_refine_ls_matrix_type full
_refine_ls_number_parameters 433
_refine_ls_number_reflns 6840
_refine_ls_number_restraints 0
_refine_ls_restrained_S_all 0.978
_refine_ls_R_factor_all 0.0924
_refine_ls_R_factor_gt 0.0542
_refine_ls_shift/su_max 0.001
_refine_ls_shift/su_mean 0.000
_refine_ls_structure_factor_coef Fsqd
_refine_ls_weighting_details 'calc w=1/[\s^2^(Fo^2^)+(0.0723P)^2^+2.8363P] where P=(Fo^2^+2Fc^2^)/3'
_refine_ls_weighting_scheme calc
_refine_ls_wR_factor_gt 0.1380
_refine_ls_wR_factor_ref 0.1590
_reflns_number_gt 4946
_reflns_number_total 6840
_reflns_threshold_expression >2sigma(I)
_cod_data_source_file ic301128m_si_002_3.cif
_cod_data_source_block gmy24
_cod_original_cell_volume 3734.6(5)
_cod_database_code 4330073

loop_
_symmetry_equiv_pos_as_xyz
'x, y, z'
'-x, y+1/2, -z+1/2'
'-x, -y, -z'
'x, -y-1/2, z-1/2'

loop_
_atom_site_label
_atom_site_type_symbol
_atom_site_fract_x
_atom_site_fract_y
_atom_site_fract_z
_atom_site_U_iso_or_equiv
_atom_site_adp_type
_atom_site_occupancy
_atom_site_symmetry_multiplicity
_atom_site_calc_flag
_atom_site_refinement_flags
Al1 Al -0.20390(6) -0.40471(4) 0.23782(4) 0.02307(18) Uani 1 1 d .
O1 O 0.0370(2) -0.20947(15) 0.51993(15) 0.0698(7) Uani 1 1 d .
N1 N -0.09630(18) -0.46223(10) 0.32445(10) 0.0240(4) Uani 1 1 d .
N2 N -0.27711(18) -0.37813(11) 0.31834(10) 0.0249(4) Uani 1 1 d .
N3 N -0.36518(18) -0.43488(10) 0.16290(10) 0.0234(4) Uani 1 1 d .
N4 N -0.14686(18) -0.45785(10) 0.16105(10) 0.0239(4) Uani 1 1 d .
C1 C -0.1172(2) -0.45579(13) 0.39012(13) 0.0283(5) Uani 1 1 d .
H1A H -0.0688 -0.4807 0.4348 0.034 Uiso 1 1 calc R
C2 C -0.2137(2) -0.41059(13) 0.38891(13) 0.0277(5) Uani 1 1 d .
C3 C -0.2455(3) -0.39675(15) 0.45292(15) 0.0371(6) Uani 1 1 d .
H3A H -0.2012 -0.4185 0.5005 0.044 Uiso 1 1 calc R
C4 C -0.3418(3) -0.35127(15) 0.44443(15) 0.0405(7) Uani 1 1 d .
H4A H -0.3646 -0.3424 0.4860 0.049 Uiso 1 1 calc R
C5 C -0.4064(3) -0.31790(15) 0.37254(15) 0.0365(6) Uani 1 1 d .
H5A H -0.4722 -0.2866 0.3658 0.044 Uiso 1 1 calc R
C6 C -0.3703(2) -0.33254(14) 0.31252(14) 0.0304(6) Uani 1 1 d .
H6A H -0.4125 -0.3097 0.2653 0.036 Uiso 1 1 calc R
C7 C 0.0079(2) -0.50679(13) 0.32993(12) 0.0252(5) Uani 1 1 d .
C8 C -0.0131(2) -0.57793(13) 0.30431(13) 0.0274(5) Uani 1 1 d .
C9 C 0.0896(2) -0.61949(14) 0.30951(15) 0.0331(6) Uani 1 1 d .
H9A H 0.0773 -0.6669 0.2929 0.040 Uiso 1 1 calc R
C10 C 0.2088(2) -0.59170(14) 0.33876(15) 0.0347(6) Uani 1 1 d .
H10A H 0.2760 -0.6202 0.3413 0.042 Uiso 1 1 calc R
C11 C 0.2293(2) -0.52122(14) 0.36452(14) 0.0314(6) Uani 1 1 d .
H11A H 0.3105 -0.5031 0.3848 0.038 Uiso 1 1 calc R
C12 C 0.1299(2) -0.47748(13) 0.36023(13) 0.0277(5) Uani 1 1 d .
C13 C -0.1434(2) -0.60986(14) 0.27274(14) 0.0320(6) Uani 1 1 d .
H13A H -0.2029 -0.5702 0.2537 0.038 Uiso 1 1 calc R
C14 C -0.1702(3) -0.64704(19) 0.33676(17) 0.0530(8) Uani 1 1 d .
H14A H -0.2543 -0.6652 0.3161 0.080 Uiso 1 1 calc R
H14B H -0.1607 -0.6134 0.3775 0.080 Uiso 1 1 calc R
H14C H -0.1126 -0.6860 0.3571 0.080 Uiso 1 1 calc R
C15 C -0.1668(3) -0.66107(15) 0.20496(16) 0.0405(7) Uani 1 1 d .
H15A H -0.1441 -0.6381 0.1665 0.061 Uiso 1 1 calc R
H15B H -0.2539 -0.6738 0.1826 0.061 Uiso 1 1 calc R
H15C H -0.1173 -0.7035 0.2232 0.061 Uiso 1 1 calc R
C16 C 0.1545(2) -0.40027(14) 0.38841(14) 0.0313(6) Uani 1 1 d .
H16A H 0.0736 -0.3756 0.3712 0.038 Uiso 1 1 calc R
C17 C 0.2133(4) -0.39745(18) 0.47663(16) 0.0602(10) Uani 1 1 d .
H17A H 0.1598 -0.4216 0.4972 0.090 Uiso 1 1 calc R
H17B H 0.2236 -0.3484 0.4934 0.090 Uiso 1 1 calc R
H17C H 0.2935 -0.4206 0.4950 0.090 Uiso 1 1 calc R
C18 C 0.2366(3) -0.35999(16) 0.35537(17) 0.0446(7) Uani 1 1 d .
H18A H 0.1988 -0.3616 0.2997 0.067 Uiso 1 1 calc R
H18B H 0.3178 -0.3819 0.3732 0.067 Uiso 1 1 calc R
H18C H 0.2448 -0.3110 0.3723 0.067 Uiso 1 1 calc R
C19 C -0.3625(2) -0.47410(13) 0.10252(13) 0.0271(5) Uani 1 1 d .
H19A H -0.4356 -0.4919 0.0645 0.033 Uiso 1 1 calc R
C20 C -0.2452(2) -0.48671(13) 0.09984(13) 0.0247(5) Uani 1 1 d .
C21 C -0.2247(2) -0.52573(13) 0.04122(14) 0.0296(5) Uani 1 1 d .
H21A H -0.2921 -0.5449 -0.0001 0.036 Uiso 1 1 calc R
C22 C -0.1058(2) -0.53513(14) 0.04573(14) 0.0314(6) Uani 1 1 d .
H22A H -0.0909 -0.5620 0.0084 0.038 Uiso 1 1 calc R
C23 C -0.0057(2) -0.50388(14) 0.10733(14) 0.0307(6) Uani 1 1 d .
H23A H 0.0761 -0.5088 0.1108 0.037 Uiso 1 1 calc R
C24 C -0.0310(2) -0.46583(13) 0.16232(13) 0.0273(5) Uani 1 1 d .
H24A H 0.0355 -0.4445 0.2025 0.033 Uiso 1 1 calc R
C25 C -0.4880(2) -0.41910(13) 0.16000(12) 0.0246(5) Uani 1 1 d .
C26 C -0.5423(2) -0.46458(13) 0.19824(13) 0.0272(5) Uani 1 1 d .
C27 C -0.6610(2) -0.44706(14) 0.19506(14) 0.0312(6) Uani 1 1 d .
H27A H -0.6982 -0.4763 0.2202 0.037 Uiso 1 1 calc R
C28 C -0.7245(2) -0.38756(14) 0.15555(14) 0.0313(6) Uani 1 1 d .
H28A H -0.8039 -0.3772 0.1539 0.038 Uiso 1 1 calc R
C29 C -0.6698(2) -0.34311(14) 0.11819(13) 0.0285(5) Uani 1 1 d .
H29A H -0.7129 -0.3029 0.0918 0.034 Uiso 1 1 calc R
C30 C -0.5515(2) -0.35813(13) 0.11988(12) 0.0255(5) Uani 1 1 d .
C31 C -0.4748(2) -0.53083(14) 0.24092(14) 0.0320(6) Uani 1 1 d .
H31A H -0.3869 -0.5267 0.2476 0.038 Uiso 1 1 calc R
C32 C -0.4772(3) -0.53877(15) 0.32133(15) 0.0380(6) Uani 1 1 d .
H32A H -0.4476 -0.4954 0.3502 0.057 Uiso 1 1 calc R
H32B H -0.4242 -0.5779 0.3480 0.057 Uiso 1 1 calc R
H32C H -0.5614 -0.5480 0.3164 0.057 Uiso 1 1 calc R
C33 C -0.5281(3) -0.59815(16) 0.19279(17) 0.0525(8) Uani 1 1 d .
H33A H -0.5213 -0.5940 0.1435 0.079 Uiso 1 1 calc R
H33B H -0.6146 -0.6034 0.1848 0.079 Uiso 1 1 calc R
H33C H -0.4820 -0.6393 0.2198 0.079 Uiso 1 1 calc R
C34 C -0.4944(2) -0.30760(13) 0.07866(13) 0.0289(5) Uani 1 1 d .
H34A H -0.4070 -0.3219 0.0925 0.035 Uiso 1 1 calc R
C35 C -0.4951(3) -0.23011(14) 0.10379(15) 0.0383(6) Uani 1 1 d .
H35A H -0.4484 -0.2263 0.1587 0.057 Uiso 1 1 calc R
H35B H -0.5799 -0.2150 0.0914 0.057 Uiso 1 1 calc R
H35C H -0.4576 -0.2002 0.0771 0.057 Uiso 1 1 calc R
C36 C -0.5621(3) -0.31388(16) -0.00925(15) 0.0431(7) Uani 1 1 d .
H36A H -0.5522 -0.3616 -0.0252 0.065 Uiso 1 1 calc R
H36B H -0.5271 -0.2802 -0.0339 0.065 Uiso 1 1 calc R
H36C H -0.6495 -0.3038 -0.0239 0.065 Uiso 1 1 calc R
C37 C -0.1419(2) -0.30746(11) 0.22540(12) 0.0204(5) Uani 1 1 d .
H37A H -0.1769 -0.2942 0.1716 0.031 Uiso 1 1 calc R
H37B H -0.0523 -0.3083 0.2437 0.031 Uiso 1 1 calc R
H37C H -0.1669 -0.2733 0.2549 0.031 Uiso 1 1 calc R
C38 C -0.0133(4) -0.2286(2) 0.4402(2) 0.0636(10) Uani 1 1 d .
H38A H -0.0289 -0.2797 0.4345 0.076 Uiso 1 1 calc R
H38B H 0.0451 -0.2162 0.4167 0.076 Uiso 1 1 calc R
C39 C -0.1333(3) -0.18800(19) 0.4020(2) 0.0579(9) Uani 1 1 d .
H39A H -0.1977 -0.2180 0.3655 0.070 Uiso 1 1 calc R
H39B H -0.1213 -0.1460 0.3752 0.070 Uiso 1 1 calc R
C40 C -0.1672(3) -0.1666(2) 0.4715(2) 0.0674(11) Uani 1 1 d .
H40A H -0.1618 -0.1152 0.4796 0.081 Uiso 1 1 calc R
H40B H -0.2508 -0.1827 0.4638 0.081 Uiso 1 1 calc R
C41 C -0.0699(3) -0.2049(2) 0.5377(2) 0.0633(10) Uani 1 1 d .
H41A H -0.0511 -0.1787 0.5856 0.076 Uiso 1 1 calc R
H41B H -0.0989 -0.2525 0.5436 0.076 Uiso 1 1 calc R

loop_
_atom_site_aniso_label
_atom_site_aniso_U_11
_atom_site_aniso_U_22
_atom_site_aniso_U_33
_atom_site_aniso_U_23
_atom_site_aniso_U_13
_atom_site_aniso_U_12
Al1 0.0254(4) 0.0238(4) 0.0225(3) -0.0007(2) 0.0121(3) -0.0009(3)
O1 0.0553(15) 0.083(2) 0.0696(16) 0.0048(13) 0.0228(13) -0.0125(13)
N1 0.0258(11) 0.0261(11) 0.0232(9) 0.0003(7) 0.0129(8) 0.0034(8)
N2 0.0273(11) 0.0243(11) 0.0255(9) -0.0024(7) 0.0127(9) -0.0007(8)
N3 0.0242(10) 0.0251(11) 0.0230(9) -0.0009(7) 0.0117(8) -0.0003(8)
N4 0.0254(11) 0.0248(11) 0.0241(9) 0.0012(7) 0.0125(9) 0.0007(8)
C1 0.0313(14) 0.0327(15) 0.0223(11) 0.0029(9) 0.0120(11) 0.0037(11)
C2 0.0306(13) 0.0304(14) 0.0271(11) -0.0012(9) 0.0168(11) -0.0009(10)
C3 0.0454(16) 0.0411(17) 0.0316(12) 0.0030(11) 0.0226(12) 0.0078(13)
C4 0.0485(17) 0.0477(18) 0.0368(14) -0.0031(12) 0.0292(14) 0.0048(14)
C5 0.0351(15) 0.0370(16) 0.0437(14) -0.0068(11) 0.0221(13) 0.0056(12)
C6 0.0306(14) 0.0315(15) 0.0305(12) -0.0030(10) 0.0135(11) 0.0019(11)
C7 0.0276(13) 0.0283(14) 0.0223(10) 0.0020(9) 0.0127(10) 0.0027(10)
C8 0.0308(14) 0.0257(14) 0.0286(11) 0.0015(9) 0.0146(11) 0.0021(10)
C9 0.0379(15) 0.0261(14) 0.0396(13) -0.0003(10) 0.0199(12) 0.0040(11)
C10 0.0313(14) 0.0362(16) 0.0413(14) 0.0044(11) 0.0193(12) 0.0086(12)
C11 0.0246(13) 0.0395(16) 0.0311(12) 0.0020(10) 0.0121(11) -0.0005(11)
C12 0.0306(14) 0.0310(14) 0.0244(11) 0.0020(9) 0.0139(11) 0.0014(10)
C13 0.0338(14) 0.0272(14) 0.0373(13) -0.0016(10) 0.0163(12) 0.0004(11)
C14 0.054(2) 0.068(2) 0.0429(16) -0.0036(14) 0.0261(15) -0.0228(17)
C15 0.0407(17) 0.0380(17) 0.0394(14) -0.0071(11) 0.0120(13) -0.0032(13)
C16 0.0300(14) 0.0338(15) 0.0305(12) -0.0031(10) 0.0122(11) -0.0012(11)
C17 0.096(3) 0.049(2) 0.0333(14) -0.0096(13) 0.0234(17) -0.0259(19)
C18 0.0513(18) 0.0364(17) 0.0532(17) -0.0010(12) 0.0281(15) -0.0073(14)
C19 0.0266(13) 0.0305(14) 0.0252(11) -0.0030(9) 0.0112(10) -0.0025(10)
C20 0.0256(13) 0.0251(13) 0.0246(11) 0.0003(9) 0.0111(10) -0.0006(10)
C21 0.0321(14) 0.0321(15) 0.0270(11) -0.0042(9) 0.0143(11) -0.0038(11)
C22 0.0358(15) 0.0329(15) 0.0295(12) -0.0029(10) 0.0174(12) 0.0012(11)
C23 0.0285(14) 0.0353(15) 0.0346(13) 0.0027(10) 0.0193(11) 0.0031(11)
C24 0.0251(13) 0.0331(15) 0.0247(11) 0.0014(9) 0.0110(10) -0.0020(10)
C25 0.0246(13) 0.0285(14) 0.0222(10) -0.0033(9) 0.0106(10) -0.0021(10)
C26 0.0263(13) 0.0289(14) 0.0275(11) -0.0014(9) 0.0118(11) -0.0023(10)
C27 0.0300(14) 0.0369(16) 0.0317(12) 0.0021(10) 0.0173(11) -0.0034(11)
C28 0.0234(13) 0.0396(16) 0.0351(13) -0.0015(10) 0.0160(11) 0.0013(11)
C29 0.0272(13) 0.0297(14) 0.0276(11) 0.0001(9) 0.0097(11) 0.0035(10)
C30 0.0258(13) 0.0277(14) 0.0232(11) -0.0022(9) 0.0099(10) -0.0020(10)
C31 0.0305(14) 0.0315(15) 0.0384(13) 0.0063(10) 0.0182(12) 0.0009(11)
C32 0.0406(16) 0.0385(17) 0.0374(13) 0.0097(11) 0.0180(13) 0.0003(12)
C33 0.073(2) 0.0355(18) 0.0469(16) -0.0007(13) 0.0205(16) 0.0055(16)
C34 0.0252(13) 0.0295(14) 0.0319(12) 0.0052(9) 0.0111(11) 0.0021(10)
C35 0.0437(16) 0.0328(16) 0.0404(14) 0.0003(11) 0.0186(13) -0.0059(12)
C36 0.0589(19) 0.0401(17) 0.0342(13) 0.0009(11) 0.0225(14) -0.0099(14)
C37 0.0242(12) 0.0184(12) 0.0212(10) -0.0017(8) 0.0116(9) -0.0034(9)
C38 0.075(3) 0.056(2) 0.070(2) -0.0056(17) 0.040(2) -0.0026(19)
C39 0.057(2) 0.054(2) 0.0575(19) -0.0133(15) 0.0162(18) -0.0117(17)
C40 0.052(2) 0.056(2) 0.090(3) -0.026(2) 0.024(2) -0.0024(18)
C41 0.063(2) 0.076(3) 0.060(2) -0.0134(18) 0.0329(19) -0.018(2)

loop_
_atom_type_symbol
_atom_type_description
_atom_type_scat_dispersion_real
_atom_type_scat_dispersion_imag
_atom_type_scat_source
C C 0.0181 0.0091 'International Tables Vol C Tables 4.2.6.8 and 6.1.1.4'
H H 0.0000 0.0000 'International Tables Vol C Tables 4.2.6.8 and 6.1.1.4'
Al Al 0.2130 0.2455 'International Tables Vol C Tables 4.2.6.8 and 6.1.1.4'
N N 0.0311 0.0180 'International Tables Vol C Tables 4.2.6.8 and 6.1.1.4'
O O 0.0492 0.0322 'International Tables Vol C Tables 4.2.6.8 and 6.1.1.4'

loop_
_geom_angle_atom_site_label_1
_geom_angle_atom_site_label_2
_geom_angle_atom_site_label_3
_geom_angle
N3 Al1 N1 124.76(9)
N3 Al1 C37 118.05(9)
N1 Al1 C37 117.18(9)
N3 Al1 N2 92.42(8)
N1 Al1 N2 80.54(8)
C37 Al1 N2 97.86(9)
N3 Al1 N4 80.62(8)
N1 Al1 N4 92.29(8)
C37 Al1 N4 97.33(8)
N2 Al1 N4 164.81(8)
C38 O1 C41 103.0(3)
C1 N1 C7 115.63(19)
C1 N1 Al1 115.29(16)
C7 N1 Al1 128.93(14)
C6 N2 C2 117.8(2)
C6 N2 Al1 129.87(16)
C2 N2 Al1 112.24(15)
C19 N3 C25 115.15(19)
C19 N3 Al1 115.52(16)
C25 N3 Al1 129.27(14)
C24 N4 C20 118.06(19)
C24 N4 Al1 129.37(16)
C20 N4 Al1 112.55(15)
N1 C1 C2 117.9(2)
N1 C1 H1A 121.0
C2 C1 H1A 121.0
N2 C2 C1 113.9(2)
N2 C2 C3 121.1(2)
C1 C2 C3 124.9(2)
C4 C3 C2 119.4(2)
C4 C3 H3A 120.3
C2 C3 H3A 120.3
C3 C4 C5 119.6(2)
C3 C4 H4A 120.2
C5 C4 H4A 120.2
C6 C5 C4 118.5(2)
C6 C5 H5A 120.7
C4 C5 H5A 120.7
N2 C6 C5 123.5(2)
N2 C6 H6A 118.2
C5 C6 H6A 118.2
C8 C7 C12 121.1(2)
C8 C7 N1 119.7(2)
C12 C7 N1 119.2(2)
C9 C8 C7 118.3(2)
C9 C8 C13 120.3(2)
C7 C8 C13 121.4(2)
C10 C9 C8 121.2(2)
C10 C9 H9A 119.4
C8 C9 H9A 119.4
C9 C10 C11 120.4(2)
C9 C10 H10A 119.8
C11 C10 H10A 119.8
C10 C11 C12 120.7(2)
C10 C11 H11A 119.7
C12 C11 H11A 119.7
C11 C12 C7 118.3(2)
C11 C12 C16 119.8(2)
C7 C12 C16 121.9(2)
C8 C13 C14 110.7(2)
C8 C13 C15 113.4(2)
C14 C13 C15 110.2(2)
C8 C13 H13A 107.4
C14 C13 H13A 107.4
C15 C13 H13A 107.4
C13 C14 H14A 109.5
C13 C14 H14B 109.5
H14A C14 H14B 109.5
C13 C14 H14C 109.5
H14A C14 H14C 109.5
H14B C14 H14C 109.5
C13 C15 H15A 109.5
C13 C15 H15B 109.5
H15A C15 H15B 109.5
C13 C15 H15C 109.5
H15A C15 H15C 109.5
H15B C15 H15C 109.5
C12 C16 C17 110.7(2)
C12 C16 C18 112.9(2)
C17 C16 C18 109.8(2)
C12 C16 H16A 107.8
C17 C16 H16A 107.8
C18 C16 H16A 107.8
C16 C17 H17A 109.5
C16 C17 H17B 109.5
H17A C17 H17B 109.5
C16 C17 H17C 109.5
H17A C17 H17C 109.5
H17B C17 H17C 109.5
C16 C18 H18A 109.5
C16 C18 H18B 109.5
H18A C18 H18B 109.5
C16 C18 H18C 109.5
H18A C18 H18C 109.5
H18B C18 H18C 109.5
N3 C19 C20 117.3(2)
N3 C19 H19A 121.3
C20 C19 H19A 121.3
N4 C20 C19 113.9(2)
N4 C20 C21 120.9(2)
C19 C20 C21 125.1(2)
C22 C21 C20 119.5(2)
C22 C21 H21A 120.2
C20 C21 H21A 120.2
C21 C22 C23 119.4(2)
C21 C22 H22A 120.3
C23 C22 H22A 120.3
C24 C23 C22 118.7(2)
C24 C23 H23A 120.7
C22 C23 H23A 120.7
N4 C24 C23 123.4(2)
N4 C24 H24A 118.3
C23 C24 H24A 118.3
C30 C25 C26 121.0(2)
C30 C25 N3 119.5(2)
C26 C25 N3 119.5(2)
C27 C26 C25 117.9(2)
C27 C26 C31 120.9(2)
C25 C26 C31 121.2(2)
C28 C27 C26 121.6(2)
C28 C27 H27A 119.2
C26 C27 H27A 119.2
C27 C28 C29 119.9(2)
C27 C28 H28A 120.1
C29 C28 H28A 120.1
C28 C29 C30 120.7(2)
C28 C29 H29A 119.7
C30 C29 H29A 119.7
C29 C30 C25 118.9(2)
C29 C30 C34 119.0(2)
C25 C30 C34 122.1(2)
C26 C31 C32 113.3(2)
C26 C31 C33 110.7(2)
C32 C31 C33 110.1(2)
C26 C31 H31A 107.5
C32 C31 H31A 107.5
C33 C31 H31A 107.5
C31 C32 H32A 109.5
C31 C32 H32B 109.5
H32A C32 H32B 109.5
C31 C32 H32C 109.5
H32A C32 H32C 109.5
H32B C32 H32C 109.5
C31 C33 H33A 109.5
C31 C33 H33B 109.5
H33A C33 H33B 109.5
C31 C33 H33C 109.5
H33A C33 H33C 109.5
H33B C33 H33C 109.5
C35 C34 C30 112.0(2)
C35 C34 C36 110.1(2)
C30 C34 C36 110.9(2)
C35 C34 H34A 107.9
C30 C34 H34A 107.9
C36 C34 H34A 107.9
C34 C35 H35A 109.5
C34 C35 H35B 109.5
H35A C35 H35B 109.5
C34 C35 H35C 109.5
H35A C35 H35C 109.5
H35B C35 H35C 109.5
C34 C36 H36A 109.5
C34 C36 H36B 109.5
H36A C36 H36B 109.5
C34 C36 H36C 109.5
H36A C36 H36C 109.5
H36B C36 H36C 109.5
Al1 C37 H37A 109.5
Al1 C37 H37B 109.5
H37A C37 H37B 109.5
Al1 C37 H37C 109.5
H37A C37 H37C 109.5
H37B C37 H37C 109.5
O1 C38 C39 107.4(3)
O1 C38 H38A 110.2
C39 C38 H38A 110.2
O1 C38 H38B 110.2
C39 C38 H38B 110.2
H38A C38 H38B 108.5
C38 C39 C40 102.9(3)
C38 C39 H39A 111.2
C40 C39 H39A 111.2
C38 C39 H39B 111.2
C40 C39 H39B 111.2
H39A C39 H39B 109.1
C41 C40 C39 102.4(3)
C41 C40 H40A 111.3
C39 C40 H40A 111.3
C41 C40 H40B 111.3
C39 C40 H40B 111.3
H40A C40 H40B 109.2
O1 C41 C40 106.4(3)
O1 C41 H41A 110.4
C40 C41 H41A 110.4
O1 C41 H41B 110.4
C40 C41 H41B 110.4
H41A C41 H41B 108.6

loop_
_geom_bond_atom_site_label_1
_geom_bond_atom_site_label_2
_geom_bond_distance
Al1 N3 1.933(2)
Al1 N1 1.939(2)
Al1 C37 1.999(2)
Al1 N2 2.060(2)
Al1 N4 2.058(2)
O1 C38 1.419(4)
O1 C41 1.407(4)
N1 C1 1.349(3)
N1 C7 1.438(3)
N2 C6 1.347(3)
N2 C2 1.377(3)
N3 C19 1.358(3)
N3 C25 1.436(3)
N4 C24 1.344(3)
N4 C20 1.372(3)
C1 C2 1.395(3)
C1 H1A 0.9300
C2 C3 1.410(3)
C3 C4 1.362(4)
C3 H3A 0.9300
C4 C5 1.405(4)
C4 H4A 0.9300
C5 C6 1.372(3)
C5 H5A 0.9300
C6 H6A 0.9300
C7 C8 1.401(3)
C7 C12 1.413(3)
C8 C9 1.393(3)
C8 C13 1.514(3)
C9 C10 1.374(4)
C9 H9A 0.9300
C10 C11 1.389(4)
C10 H10A 0.9300
C11 C12 1.390(3)
C11 H11A 0.9300
C12 C16 1.523(3)
C13 C14 1.520(4)
C13 C15 1.526(3)
C13 H13A 0.9800
C14 H14A 0.9600
C14 H14B 0.9600
C14 H14C 0.9600
C15 H15A 0.9600
C15 H15B 0.9600
C15 H15C 0.9600
C16 C17 1.522(3)
C16 C18 1.522(4)
C16 H16A 0.9800
C17 H17A 0.9600
C17 H17B 0.9600
C17 H17C 0.9600
C18 H18A 0.9600
C18 H18B 0.9600
C18 H18C 0.9600
C19 C20 1.402(3)
C19 H19A 0.9300
C20 C21 1.413(3)
C21 C22 1.361(3)
C21 H21A 0.9300
C22 C23 1.405(3)
C22 H22A 0.9300
C23 C24 1.374(3)
C23 H23A 0.9300
C24 H24A 0.9300
C25 C30 1.403(3)
C25 C26 1.409(3)
C26 C27 1.394(3)
C26 C31 1.514(3)
C27 C28 1.378(4)
C27 H27A 0.9300
C28 C29 1.389(3)
C28 H28A 0.9300
C29 C30 1.390(3)
C29 H29A 0.9300
C30 C34 1.525(3)
C31 C32 1.525(3)
C31 C33 1.529(4)
C31 H31A 0.9800
C32 H32A 0.9600
C32 H32B 0.9600
C32 H32C 0.9600
C33 H33A 0.9600
C33 H33B 0.9600
C33 H33C 0.9600
C34 C35 1.522(4)
C34 C36 1.527(3)
C34 H34A 0.9800
C35 H35A 0.9600
C35 H35B 0.9600
C35 H35C 0.9600
C36 H36A 0.9600
C36 H36B 0.9600
C36 H36C 0.9600
C37 H37A 0.9600
C37 H37B 0.9600
C37 H37C 0.9600
C38 C39 1.498(5)
C38 H38A 0.9700
C38 H38B 0.9700
C39 C40 1.553(5)
C39 H39A 0.9700
C39 H39B 0.9700
C40 C41 1.493(5)
C40 H40A 0.9700
C40 H40B 0.9700
C41 H41A 0.9700
C41 H41B 0.9700

loop_
_geom_torsion_atom_site_label_1
_geom_torsion_atom_site_label_2
_geom_torsion_atom_site_label_3
_geom_torsion_atom_site_label_4
_geom_torsion
N3 Al1 N1 C1 -88.16(19)
C37 Al1 N1 C1 92.23(19)
N2 Al1 N1 C1 -1.80(17)
N4 Al1 N1 C1 -168.33(18)
N3 Al1 N1 C7 96.6(2)
C37 Al1 N1 C7 -83.0(2)
N2 Al1 N1 C7 -177.0(2)
N4 Al1 N1 C7 16.5(2)
N3 Al1 N2 C6 -56.7(2)
N1 Al1 N2 C6 178.4(2)
C37 Al1 N2 C6 62.0(2)
N4 Al1 N2 C6 -118.9(3)
N3 Al1 N2 C2 126.90(17)
N1 Al1 N2 C2 2.04(16)
C37 Al1 N2 C2 -114.35(17)
N4 Al1 N2 C2 64.7(4)
N1 Al1 N3 C19 -85.04(18)
C37 Al1 N3 C19 94.57(18)
N2 Al1 N3 C19 -165.20(17)
N4 Al1 N3 C19 1.22(17)
N1 Al1 N3 C25 98.1(2)
C37 Al1 N3 C25 -82.3(2)
N2 Al1 N3 C25 17.9(2)
N4 Al1 N3 C25 -175.7(2)
N3 Al1 N4 C24 177.5(2)
N1 Al1 N4 C24 -57.6(2)
C37 Al1 N4 C24 60.2(2)
N2 Al1 N4 C24 -118.9(3)
N3 Al1 N4 C20 -0.62(15)
N1 Al1 N4 C20 124.25(16)
C37 Al1 N4 C20 -117.97(16)
N2 Al1 N4 C20 62.9(4)
C7 N1 C1 C2 177.2(2)
Al1 N1 C1 C2 1.3(3)
C6 N2 C2 C1 -178.8(2)
Al1 N2 C2 C1 -1.9(3)
C6 N2 C2 C3 0.2(4)
Al1 N2 C2 C3 177.1(2)
N1 C1 C2 N2 0.5(3)
N1 C1 C2 C3 -178.4(2)
N2 C2 C3 C4 0.9(4)
C1 C2 C3 C4 179.8(3)
C2 C3 C4 C5 -1.1(4)
C3 C4 C5 C6 0.2(4)
C2 N2 C6 C5 -1.2(4)
Al1 N2 C6 C5 -177.4(2)
C4 C5 C6 N2 1.0(4)
C1 N1 C7 C8 98.3(3)
Al1 N1 C7 C8 -86.5(3)
C1 N1 C7 C12 -82.5(3)
Al1 N1 C7 C12 92.7(2)
C12 C7 C8 C9 0.1(3)
N1 C7 C8 C9 179.2(2)
C12 C7 C8 C13 179.2(2)
N1 C7 C8 C13 -1.7(3)
C7 C8 C9 C10 -0.2(4)
C13 C8 C9 C10 -179.3(2)
C8 C9 C10 C11 0.5(4)
C9 C10 C11 C12 -0.8(4)
C10 C11 C12 C7 0.8(3)
C10 C11 C12 C16 -179.7(2)
C8 C7 C12 C11 -0.4(3)
N1 C7 C12 C11 -179.5(2)
C8 C7 C12 C16 -180.0(2)
N1 C7 C12 C16 0.9(3)
C9 C8 C13 C14 86.2(3)
C7 C8 C13 C14 -92.9(3)
C9 C8 C13 C15 -38.3(3)
C7 C8 C13 C15 142.6(2)
C11 C12 C16 C17 -73.7(3)
C7 C12 C16 C17 105.8(3)
C11 C12 C16 C18 49.7(3)
C7 C12 C16 C18 -130.7(2)
C25 N3 C19 C20 175.7(2)
Al1 N3 C19 C20 -1.7(3)
C24 N4 C20 C19 -178.4(2)
Al1 N4 C20 C19 -0.1(2)
C24 N4 C20 C21 2.1(3)
Al1 N4 C20 C21 -179.54(18)
N3 C19 C20 N4 1.1(3)
N3 C19 C20 C21 -179.4(2)
N4 C20 C21 C22 0.3(4)
C19 C20 C21 C22 -179.1(2)
C20 C21 C22 C23 -2.0(4)
C21 C22 C23 C24 1.4(4)
C20 N4 C24 C23 -2.8(3)
Al1 N4 C24 C23 179.09(18)
C22 C23 C24 N4 1.2(4)
C19 N3 C25 C30 -87.1(3)
Al1 N3 C25 C30 89.8(2)
C19 N3 C25 C26 93.6(2)
Al1 N3 C25 C26 -89.5(3)
C30 C25 C26 C27 -0.1(3)
N3 C25 C26 C27 179.2(2)
C30 C25 C26 C31 179.4(2)
N3 C25 C26 C31 -1.4(3)
C25 C26 C27 C28 0.4(4)
C31 C26 C27 C28 -179.1(2)
C26 C27 C28 C29 -0.5(4)
C27 C28 C29 C30 0.3(4)
C28 C29 C30 C25 0.0(3)
C28 C29 C30 C34 -179.5(2)
C26 C25 C30 C29 -0.1(3)
N3 C25 C30 C29 -179.4(2)
C26 C25 C30 C34 179.4(2)
N3 C25 C30 C34 0.2(3)
C27 C26 C31 C32 -47.0(3)
C25 C26 C31 C32 133.5(2)
C27 C26 C31 C33 77.1(3)
C25 C26 C31 C33 -102.3(3)
C29 C30 C34 C35 52.7(3)
C25 C30 C34 C35 -126.9(2)
C29 C30 C34 C36 -70.8(3)
C25 C30 C34 C36 109.7(3)
C41 O1 C38 C39 38.7(4)
O1 C38 C39 C40 -19.3(4)
C38 C39 C40 C41 -6.1(4)
C38 O1 C41 C40 -43.0(4)
C39 C40 C41 O1 30.0(4)
